data_4315505
loop_
_publ_author_name
'Pei-Xin Li'
'Chun-Li Hu'
'Xiang Xu'
'Rui-Yao Wang'
'Chuan-Fu Sun'
'Jiang-Gao Mao'

_publ_section_title
;
 Explorations of New Second-Order Nonlinear Optical Materials in the
 KI-MII-IV-O Systems
;
_journal_name_full 'Inorganic Chemistry'
_journal_page_first 4599
_journal_page_last 4605
_journal_paper_doi 10.1021/ic100234e
_journal_volume 49
_journal_year 2010
_chemical_formula_sum 'Co H4 I4 K2 O14'
_chemical_formula_weight 872.76
_chemical_name_systematic
; 
 ? 
;
_space_group_IT_number 5
_symmetry_cell_setting monoclinic
_symmetry_space_group_name_Hall 'I 2y'
_symmetry_space_group_name_H-M 'I 1 2 1'
_atom_sites_solution_hydrogens geom
_atom_sites_solution_primary direct
_atom_sites_solution_secondary difmap
_audit_creation_method SHELXL-97
_cell_angle_alpha 90.00
_cell_angle_beta 90.06(5)
_cell_angle_gamma 90.00
_cell_formula_units_Z 2
_cell_length_a 8.285(7)
_cell_length_b 7.738(3)
_cell_length_c 11.043(6)
_cell_measurement_reflns_used 1132
_cell_measurement_temperature 293(2)
_cell_measurement_theta_max 27.4487
_cell_measurement_theta_min 3.0721
_cell_volume 708.0(8)
_computing_structure_refinement 'SHELXL-97 (Sheldrick, 1997)'
_computing_structure_solution 'SHELXS-97 (Sheldrick, 1990)'
_diffrn_ambient_temperature 293(2)
_diffrn_detector_area_resol_mean 14.6306
_diffrn_measured_fraction_theta_full 0.999
_diffrn_measured_fraction_theta_max 0.999
_diffrn_measurement_device_type Mercury70
_diffrn_measurement_method CCD_Profile_fitting
_diffrn_radiation_monochromator graphite
_diffrn_radiation_source 'fine-focus sealed tube'
_diffrn_radiation_type MoK\a
_diffrn_radiation_wavelength 0.71073
_diffrn_reflns_av_R_equivalents 0.0390
_diffrn_reflns_av_sigmaI/netI 0.0607
_diffrn_reflns_limit_h_max 10
_diffrn_reflns_limit_h_min -10
_diffrn_reflns_limit_k_max 7
_diffrn_reflns_limit_k_min -10
_diffrn_reflns_limit_l_max 14
_diffrn_reflns_limit_l_min -14
_diffrn_reflns_number 2790
_diffrn_reflns_theta_full 27.48
_diffrn_reflns_theta_max 27.48
_diffrn_reflns_theta_min 3.07
_exptl_absorpt_coefficient_mu 10.589
_exptl_absorpt_correction_T_max 1.0000
_exptl_absorpt_correction_T_min 0.4849
_exptl_absorpt_correction_type multi-scan
_exptl_crystal_colour 'red purple'
_exptl_crystal_density_diffrn 4.094
_exptl_crystal_density_method 'not measured'
_exptl_crystal_description Prism
_exptl_crystal_F_000 786
_exptl_crystal_size_max 0.0800
_exptl_crystal_size_mid 0.0600
_exptl_crystal_size_min 0.0400
_refine_diff_density_max 1.994
_refine_diff_density_min -1.494
_refine_diff_density_rms 0.270
_refine_ls_abs_structure_details 'Flack H D (1983), Acta Cryst. A39, 876-881'
_refine_ls_abs_structure_Flack 0.00
_refine_ls_extinction_coef 0.00094(13)
_refine_ls_extinction_expression Fc^*^=kFc[1+0.001xFc^2^\l^3^/sin(2\q)]^-1/4^
_refine_ls_extinction_method SHELXL
_refine_ls_goodness_of_fit_ref 1.077
_refine_ls_hydrogen_treatment none
_refine_ls_matrix_type full
_refine_ls_number_parameters 102
_refine_ls_number_reflns 1497
_refine_ls_number_restraints 1
_refine_ls_restrained_S_all 1.077
_refine_ls_R_factor_all 0.0367
_refine_ls_R_factor_gt 0.0355
_refine_ls_shift/su_max 0.000
_refine_ls_shift/su_mean 0.000
_refine_ls_structure_factor_coef Fsqd
_refine_ls_weighting_details 'calc w=1/[\s^2^(Fo^2^)+(0.0243P)^2^+2.6402P] where P=(Fo^2^+2Fc^2^)/3'
_refine_ls_weighting_scheme calc
_refine_ls_wR_factor_gt 0.0722
_refine_ls_wR_factor_ref 0.0736
_reflns_number_gt 1465
_reflns_number_total 1497
_reflns_threshold_expression >2sigma(I)
_cod_data_source_file ic100234e_si_002_2.cif
_cod_data_source_block comp2
_cod_depositor_comments
;
The following automatic conversions were performed:

'_exptl_absorpt_correction_type' value 'Multi-scan' changed to
'multi-scan' according to the built-in table from CIF Core dictionary
named 'cif_core.dic' version 2.4.1 from 2010-06-29.

Automatic conversion script
Id: cif_fix_values 1646 2011-03-28 12:23:43Z adriana 
;
_cod_original_cell_volume 708.0(7)
_cod_original_formula_sum 'H4 Co I4 K2 O14'
_cod_database_code 4315505

loop_
_symmetry_equiv_pos_as_xyz
'x, y, z'
'-x, y, -z'
'x+1/2, y+1/2, z+1/2'
'-x+1/2, y+1/2, -z+1/2'

loop_
_atom_site_label
_atom_site_type_symbol
_atom_site_fract_x
_atom_site_fract_y
_atom_site_fract_z
_atom_site_U_iso_or_equiv
_atom_site_adp_type
_atom_site_occupancy
_atom_site_symmetry_multiplicity
_atom_site_calc_flag
_atom_site_refinement_flags
_atom_site_disorder_assembly
_atom_site_disorder_group
K1 K 0.0000 -0.8711(9) 0.0000 0.0233(17) Uani 1 2 d S . .
K2 K 0.0000 -0.3434(11) 0.0000 0.031(2) Uani 1 2 d S . .
Co1 Co 0.5000 -0.4165(6) 0.0000 0.0171(7) Uani 1 2 d S . .
I1 I -0.23899(10) -1.09191(16) 0.27865(6) 0.0134(2) Uani 1 1 d . . .
I2 I 0.25183(12) -0.60150(18) 0.23854(6) 0.0160(3) Uani 1 1 d . . .
O1 O -0.4379(9) -1.107(2) 0.3435(9) 0.022(2) Uani 1 1 d . . .
O2 O -0.1702(11) -0.9007(15) 0.3581(8) 0.016(2) Uani 1 1 d . . .
O3 O -0.2803(11) -0.9955(13) 0.1354(8) 0.020(2) Uani 1 1 d . . .
O4 O 0.2678(13) -0.789(2) 0.1457(11) 0.022(3) Uani 1 1 d . . .
O5 O 0.2964(13) -0.4314(15) 0.1217(11) 0.017(3) Uani 1 1 d . . .
O6 O 0.4409(10) -0.6155(17) 0.3181(8) 0.020(2) Uani 1 1 d . . .
O1W O 0.5000 -0.688(2) 0.0000 0.022(4) Uani 1 2 d S . .
H1WA H 0.5749 -0.7245 -0.0457 0.033 Uiso 0.50 1 d PR . .
H1WB H 0.4096 -0.7245 -0.0258 0.033 Uiso 0.50 1 d PR . .
O2W O 0.5000 -0.1540(15) 0.0000 0.035(5) Uani 1 2 d S . .
H2WA H 0.4096 -0.1174 -0.0258 0.052 Uiso 0.50 1 d PR . .
H2WB H 0.5156 -0.1174 0.0714 0.052 Uiso 0.50 1 d PR . .

loop_
_atom_site_aniso_label
_atom_site_aniso_U_11
_atom_site_aniso_U_22
_atom_site_aniso_U_33
_atom_site_aniso_U_23
_atom_site_aniso_U_13
_atom_site_aniso_U_12
K1 0.027(3) 0.016(4) 0.027(4) 0.000 -0.010(3) 0.000
K2 0.033(4) 0.035(5) 0.023(4) 0.000 0.002(5) 0.000
Co1 0.0134(13) 0.0201(18) 0.0179(15) 0.000 -0.0017(19) 0.000
I1 0.0131(3) 0.0133(5) 0.0139(3) 0.0008(6) -0.0001(4) 0.0002(7)
I2 0.0130(4) 0.0190(6) 0.0161(4) -0.0038(9) 0.0005(5) 0.0017(9)
O1 0.011(4) 0.024(6) 0.031(5) 0.018(8) 0.002(3) 0.008(6)
O2 0.016(4) 0.011(6) 0.022(5) -0.004(5) -0.004(4) -0.001(4)
O3 0.022(5) 0.018(5) 0.020(5) 0.008(4) -0.008(5) -0.014(4)
O4 0.020(6) 0.030(6) 0.017(6) -0.003(5) 0.001(6) -0.012(6)
O5 0.014(6) 0.032(7) 0.006(5) 0.009(5) 0.005(4) 0.000(5)
O6 0.023(4) 0.011(6) 0.026(5) -0.002(6) -0.010(4) -0.007(5)
O1W 0.035(8) 0.023(8) 0.008(7) 0.000 0.015(7) 0.000
O2W 0.052(10) 0.009(9) 0.044(10) 0.000 -0.042(9) 0.000

loop_
_atom_type_symbol
_atom_type_description
_atom_type_scat_dispersion_real
_atom_type_scat_dispersion_imag
_atom_type_scat_source
O O 0.0106 0.0060 'International Tables Vol C Tables 4.2.6.8 and 6.1.1.4'
H H 0.0000 0.0000 'International Tables Vol C Tables 4.2.6.8 and 6.1.1.4'
K K 0.2009 0.2494 'International Tables Vol C Tables 4.2.6.8 and 6.1.1.4'
Co Co 0.3494 0.9721 'International Tables Vol C Tables 4.2.6.8 and 6.1.1.4'
I I -0.4742 1.8119 'International Tables Vol C Tables 4.2.6.8 and 6.1.1.4'

loop_
_geom_angle_atom_site_label_1
_geom_angle_atom_site_label_2
_geom_angle_atom_site_label_3
_geom_angle
_geom_angle_site_symmetry_1
_geom_angle_site_symmetry_3
_geom_angle_publ_flag
O1 K1 O1 82.9(6) 4_455 3_554 ?
O1 K1 O6 158.1(3) 4_455 3_444 ?
O1 K1 O6 94.8(3) 3_554 3_444 ?
O1 K1 O6 94.8(3) 4_455 4_545 ?
O1 K1 O6 158.1(3) 3_554 4_545 ?
O6 K1 O6 95.1(5) 3_444 4_545 ?
O1 K1 O4 67.5(4) 4_455 . ?
O1 K1 O4 92.6(4) 3_554 . ?
O6 K1 O4 134.4(4) 3_444 . ?
O6 K1 O4 66.7(4) 4_545 . ?
O1 K1 O4 92.6(4) 4_455 2 ?
O1 K1 O4 67.5(4) 3_554 2 ?
O6 K1 O4 66.7(4) 3_444 2 ?
O6 K1 O4 134.4(4) 4_545 2 ?
O4 K1 O4 154.0(7) . 2 ?
O1 K1 O3 76.8(3) 4_455 . ?
O1 K1 O3 136.2(3) 3_554 . ?
O6 K1 O3 90.3(3) 3_444 . ?
O6 K1 O3 63.2(3) 4_545 . ?
O4 K1 O3 114.1(3) . . ?
O4 K1 O3 74.9(3) 2 . ?
O1 K1 O3 136.2(3) 4_455 2 ?
O1 K1 O3 76.8(3) 3_554 2 ?
O6 K1 O3 63.2(3) 3_444 2 ?
O6 K1 O3 90.3(3) 4_545 2 ?
O4 K1 O3 74.9(3) . 2 ?
O4 K1 O3 114.1(3) 2 2 ?
O3 K1 O3 141.6(5) . 2 ?
O1 K1 K2 138.6(3) 4_455 1_545 ?
O1 K1 K2 138.6(3) 3_554 1_545 ?
O6 K1 K2 47.5(3) 3_444 1_545 ?
O6 K1 K2 47.5(3) 4_545 1_545 ?
O4 K1 K2 103.0(3) . 1_545 ?
O4 K1 K2 103.0(3) 2 1_545 ?
O3 K1 K2 70.8(2) . 1_545 ?
O3 K1 K2 70.8(2) 2 1_545 ?
O1 K1 I1 23.89(19) 4_455 4_455 ?
O1 K1 I1 95.0(3) 3_554 4_455 ?
O6 K1 I1 136.37(18) 3_444 4_455 ?
O6 K1 I1 91.2(2) 4_545 4_455 ?
O4 K1 I1 87.4(3) . 4_455 ?
O4 K1 I1 78.3(3) 2 4_455 ?
O3 K1 I1 54.8(2) . 4_455 ?
O3 K1 I1 160.0(2) 2 4_455 ?
K2 K1 I1 123.49(9) 1_545 4_455 ?
O1 K1 I1 95.0(3) 4_455 3_554 ?
O1 K1 I1 23.89(19) 3_554 3_554 ?
O6 K1 I1 91.2(2) 3_444 3_554 ?
O6 K1 I1 136.37(18) 4_545 3_554 ?
O4 K1 I1 78.3(3) . 3_554 ?
O4 K1 I1 87.4(3) 2 3_554 ?
O3 K1 I1 160.0(2) . 3_554 ?
O3 K1 I1 54.8(2) 2 3_554 ?
K2 K1 I1 123.49(9) 1_545 3_554 ?
I1 K1 I1 113.02(19) 4_455 3_554 ?
O1 K1 I2 44.10(17) 4_455 . ?
O1 K1 I2 85.8(3) 3_554 . ?
O6 K1 I2 157.75(19) 3_444 . ?
O6 K1 I2 77.7(2) 4_545 . ?
O4 K1 I2 23.7(3) . . ?
O4 K1 I2 132.7(4) 2 . ?
O3 K1 I2 104.58(18) . . ?
O3 K1 I2 95.48(19) 2 . ?
K2 K1 I2 121.85(9) 1_545 . ?
I1 K1 I2 65.44(9) 4_455 . ?
I1 K1 I2 80.41(11) 3_554 . ?
O6 K2 O6 99.1(5) 4 3_454 ?
O6 K2 O1 157.1(3) 4 3_554 ?
O6 K2 O1 92.9(3) 3_454 3_554 ?
O6 K2 O1 92.9(3) 4 4_455 ?
O6 K2 O1 157.1(3) 3_454 4_455 ?
O1 K2 O1 83.0(6) 3_554 4_455 ?
O6 K2 O5 130.7(3) 4 2 ?
O6 K2 O5 69.9(3) 3_454 2 ?
O1 K2 O5 71.8(3) 3_554 2 ?
O1 K2 O5 87.5(3) 4_455 2 ?
O6 K2 O5 69.9(3) 4 . ?
O6 K2 O5 130.7(3) 3_454 . ?
O1 K2 O5 87.5(3) 3_554 . ?
O1 K2 O5 71.8(3) 4_455 . ?
O5 K2 O5 152.6(5) 2 . ?
O6 K2 O2 83.1(3) 4 4_455 ?
O6 K2 O2 107.5(3) 3_454 4_455 ?
O1 K2 O2 111.8(4) 3_554 4_455 ?
O1 K2 O2 54.6(3) 4_455 4_455 ?
O5 K2 O2 57.6(3) 2 4_455 ?
O5 K2 O2 118.0(3) . 4_455 ?
O6 K2 O2 107.5(3) 4 3_554 ?
O6 K2 O2 83.1(3) 3_454 3_554 ?
O1 K2 O2 54.6(3) 3_554 3_554 ?
O1 K2 O2 111.8(4) 4_455 3_554 ?
O5 K2 O2 118.0(3) 2 3_554 ?
O5 K2 O2 57.6(3) . 3_554 ?
O2 K2 O2 164.0(5) 4_455 3_554 ?
O6 K2 K1 49.5(3) 4 1_565 ?
O6 K2 K1 49.5(3) 3_454 1_565 ?
O1 K2 K1 138.5(3) 3_554 1_565 ?
O1 K2 K1 138.5(3) 4_455 1_565 ?
O5 K2 K1 103.7(3) 2 1_565 ?
O5 K2 K1 103.7(3) . 1_565 ?
O2 K2 K1 98.0(2) 4_455 1_565 ?
O2 K2 K1 98.0(2) 3_554 1_565 ?
O6 K2 I1 87.4(2) 4 4_455 ?
O6 K2 I1 134.72(19) 3_454 4_455 ?
O1 K2 I1 97.9(3) 3_554 4_455 ?
O1 K2 I1 26.1(2) 4_455 4_455 ?
O5 K2 I1 72.2(2) 2 4_455 ?
O5 K2 I1 93.8(2) . 4_455 ?
O2 K2 I1 28.46(19) 4_455 4_455 ?
O2 K2 I1 137.5(3) 3_554 4_455 ?
K1 K2 I1 120.50(11) 1_565 4_455 ?
O6 K2 I1 134.72(18) 4 3_554 ?
O6 K2 I1 87.4(2) 3_454 3_554 ?
O1 K2 I1 26.1(2) 3_554 3_554 ?
O1 K2 I1 97.9(3) 4_455 3_554 ?
O5 K2 I1 93.8(2) 2 3_554 ?
O5 K2 I1 72.2(2) . 3_554 ?
O2 K2 I1 137.5(3) 4_455 3_554 ?
O2 K2 I1 28.46(19) 3_554 3_554 ?
K1 K2 I1 120.50(11) 1_565 3_554 ?
I1 K2 I1 119.0(2) 4_455 3_554 ?
O6 K2 I2 157.8(2) 4 2 ?
O6 K2 I2 74.8(2) 3_454 2 ?
O1 K2 I2 44.80(17) 3_554 2 ?
O1 K2 I2 86.8(3) 4_455 2 ?
O5 K2 I2 27.1(2) 2 2 ?
O5 K2 I2 130.4(3) . 2 ?
O2 K2 I2 78.6(2) 4_455 2 ?
O2 K2 I2 93.2(2) 3_554 2 ?
K1 K2 I2 120.74(11) 1_565 2 ?
I1 K2 I2 82.57(12) 4_455 2 ?
I1 K2 I2 67.07(10) 3_554 2 ?
O2W Co1 O1W 180.000(1) . . ?
O2W Co1 O2 86.7(3) . 4 ?
O1W Co1 O2 93.3(3) . 4 ?
O2W Co1 O2 86.7(3) . 3_554 ?
O1W Co1 O2 93.3(3) . 3_554 ?
O2 Co1 O2 173.4(7) 4 3_554 ?
O2W Co1 O5 93.1(3) . . ?
O1W Co1 O5 86.9(3) . . ?
O2 Co1 O5 93.6(4) 4 . ?
O2 Co1 O5 86.7(4) 3_554 . ?
O2W Co1 O5 93.1(3) . 2_655 ?
O1W Co1 O5 86.9(3) . 2_655 ?
O2 Co1 O5 86.7(4) 4 2_655 ?
O2 Co1 O5 93.6(4) 3_554 2_655 ?
O5 Co1 O5 173.9(6) . 2_655 ?
O3 I1 O1 101.8(4) . . ?
O3 I1 O2 98.5(4) . . ?
O1 I1 O2 98.5(6) . . ?
O3 I1 K2 104.6(4) . 3_445 ?
O1 I1 K2 41.7(5) . 3_445 ?
O2 I1 K2 56.8(3) . 3_445 ?
O3 I1 K1 132.8(3) . 3_445 ?
O1 I1 K1 37.8(4) . 3_445 ?
O2 I1 K1 108.8(3) . 3_445 ?
K2 I1 K1 63.99(9) 3_445 3_445 ?
O3 I1 K1 40.6(3) . . ?
O1 I1 K1 141.2(4) . . ?
O2 I1 K1 82.5(3) . . ?
K2 I1 K1 123.86(19) 3_445 . ?
K1 I1 K1 168.62(14) 3_445 . ?
O4 I2 O6 99.6(6) . . ?
O4 I2 O5 99.3(5) . . ?
O6 I2 O5 101.9(5) . . ?
O4 I2 K2 94.0(5) . . ?
O6 I2 K2 145.5(4) . . ?
O5 I2 K2 44.3(3) . . ?
O4 I2 K1 39.3(4) . . ?
O6 I2 K1 138.8(4) . . ?
O5 I2 K1 90.9(4) . . ?
K2 I2 K1 62.59(9) . . ?
O4 I2 K1 138.2(4) . 3 ?
O6 I2 K1 38.8(4) . 3 ?
O5 I2 K1 94.8(4) . 3 ?
K2 I2 K1 122.48(19) . 3 ?
K1 I2 K1 174.27(16) . 3 ?
O4 I2 K2 89.7(4) . 3_545 ?
O6 I2 K2 34.3(4) . 3_545 ?
O5 I2 K2 136.1(3) . 3_545 ?
K2 I2 K2 176.14(16) . 3_545 ?
K1 I2 K2 120.24(18) . 3_545 ?
K1 I2 K2 54.56(9) 3 3_545 ?
I1 O1 K2 112.2(6) . 3_445 ?
I1 O1 K1 118.3(6) . 3_445 ?
K2 O1 K1 97.1(3) 3_445 3_445 ?
I1 O2 Co1 121.5(6) . 3_445 ?
I1 O2 K2 94.7(4) . 3_445 ?
Co1 O2 K2 102.5(3) 3_445 3_445 ?
I1 O3 K1 116.1(4) . . ?
I2 O4 K1 116.9(6) . . ?
I2 O5 Co1 128.2(6) . . ?
I2 O5 K2 108.5(4) . . ?
Co1 O5 K2 111.3(5) . . ?
I2 O6 K2 123.8(5) . 3_545 ?
I2 O6 K1 117.5(6) . 3 ?
K2 O6 K1 82.9(3) 3_545 3 ?

loop_
_geom_bond_atom_site_label_1
_geom_bond_atom_site_label_2
_geom_bond_distance
_geom_bond_site_symmetry_2
_geom_bond_publ_flag
K1 O1 2.726(14) 4_455 ?
K1 O1 2.726(14) 3_554 ?
K1 O6 2.801(12) 3_444 ?
K1 O6 2.801(12) 4_545 ?
K1 O4 2.811(12) . ?
K1 O4 2.811(12) 2 ?
K1 O3 2.926(10) . ?
K1 O3 2.926(10) 2 ?
K1 K2 3.655(7) 1_545 ?
K1 I1 3.915(4) 4_455 ?
K1 I1 3.915(4) 3_554 ?
K1 I2 3.954(4) . ?
K2 O6 2.717(11) 4 ?
K2 O6 2.717(11) 3_454 ?
K2 O1 2.724(15) 3_554 ?
K2 O1 2.724(15) 4_455 ?
K2 O5 2.880(12) 2 ?
K2 O5 2.880(12) . ?
K2 O2 3.182(10) 4_455 ?
K2 O2 3.182(10) 3_554 ?
K2 K1 3.655(7) 1_565 ?
K2 I1 3.790(5) 4_455 ?
K2 I1 3.790(5) 3_554 ?
K2 I2 3.908(5) 2 ?
Co1 O2W 2.031(13) . ?
Co1 O1W 2.100(18) . ?
Co1 O2 2.110(9) 4 ?
Co1 O2 2.110(9) 3_554 ?
Co1 O5 2.161(11) . ?
Co1 O5 2.161(11) 2_655 ?
I1 O3 1.782(9) . ?
I1 O1 1.801(8) . ?
I1 O2 1.812(10) . ?
I1 K2 3.790(5) 3_445 ?
I1 K1 3.915(4) 3_445 ?
I2 O4 1.784(14) . ?
I2 O6 1.799(8) . ?
I2 O5 1.880(11) . ?
I2 K1 3.966(4) 3 ?
I2 K2 4.007(4) 3_545 ?
O1 K2 2.724(15) 3_445 ?
O1 K1 2.726(14) 3_445 ?
O2 Co1 2.110(9) 3_445 ?
O2 K2 3.182(10) 3_445 ?
O6 K2 2.717(11) 3_545 ?
O6 K1 2.801(12) 3 ?
